data_4322318
loop_
_publ_author_name
'Corinne Rancurel'
'Daniel B. Leznoff'
'Jean-Pascal Sutter'
'St\'ephane Golhen'
'Lahc\`ene Ouahab'
'Janis Kliava'
'Olivier Kahn'

_publ_section_title
;
 Synthesis, Structure, and Magnetism of Mono- and Binuclear Manganese(II)
 Compounds of Nitronyl Nitroxide Substituted Phosphine Oxides
;
_journal_name_full 'Inorganic Chemistry'
_journal_page_first 4753
_journal_page_last 4758
_journal_paper_doi 10.1021/ic990527g
_journal_volume 38
_journal_year 1999
_chemical_formula_sum 'C35 H28 F12 Mn N2 O7 P'
_chemical_formula_weight 902.50
_chemical_name_systematic
; 
 ? 
;
_space_group_IT_number 2
_symmetry_cell_setting triclinic
_symmetry_space_group_name_Hall '-P 1'
_symmetry_space_group_name_H-M 'P -1'
_atom_sites_solution_hydrogens geom
_atom_sites_solution_primary direct
_atom_sites_solution_secondary difmap
_audit_creation_method SHELXL-97
_cell_angle_alpha 93.84(2)
_cell_angle_beta 108.054(16)
_cell_angle_gamma 105.69(3)
_cell_formula_units_Z 2
_cell_length_a 10.6672(19)
_cell_length_b 13.270(6)
_cell_length_c 15.363(3)
_cell_measurement_reflns_used 25
_cell_measurement_temperature 293(2)
_cell_measurement_theta_max 10.661
_cell_measurement_theta_min 4.908
_cell_volume 1963.4(11)
_computing_cell_refinement Enraf-Nonius
_computing_data_collection 'Enraf-Nonius CAD4'
_computing_data_reduction MolEN
_computing_structure_refinement 'SHELXL-97 (Sheldrick, 1997)'
_computing_structure_solution 'SHELXS-97 (Sheldrick, 1990)'
_diffrn_ambient_temperature 293(2)
_diffrn_measured_fraction_theta_full 1.000
_diffrn_measured_fraction_theta_max 1.000
_diffrn_measurement_device_type 'Enraf-Nonius CAD4'
_diffrn_measurement_method \q-2\q
_diffrn_radiation_monochromator graphite
_diffrn_radiation_source 'fine-focus sealed tube'
_diffrn_radiation_type MoK\a
_diffrn_radiation_wavelength 0.71073
_diffrn_reflns_av_R_equivalents 0.0224
_diffrn_reflns_av_sigmaI/netI 0.0736
_diffrn_reflns_limit_h_max 13
_diffrn_reflns_limit_h_min -13
_diffrn_reflns_limit_k_max 16
_diffrn_reflns_limit_k_min 0
_diffrn_reflns_limit_l_max 19
_diffrn_reflns_limit_l_min -19
_diffrn_reflns_number 8930
_diffrn_reflns_theta_full 26.98
_diffrn_reflns_theta_max 26.98
_diffrn_reflns_theta_min 1.41
_diffrn_standards_interval_count 250
_diffrn_standards_interval_time 60
_diffrn_standards_number 3
_exptl_absorpt_coefficient_mu 0.482
_exptl_absorpt_correction_T_max 0.999167
_exptl_absorpt_correction_T_min 0.874998
_exptl_absorpt_correction_type '\y scan'
_exptl_crystal_density_diffrn 1.527
_exptl_crystal_density_method 'not measured'
_exptl_crystal_F_000 912
_refine_diff_density_max 0.800
_refine_diff_density_min -0.506
_refine_diff_density_rms 0.073
_refine_ls_extinction_method none
_refine_ls_goodness_of_fit_ref 1.041
_refine_ls_hydrogen_treatment mixed
_refine_ls_matrix_type full
_refine_ls_number_parameters 523
_refine_ls_number_reflns 8553
_refine_ls_number_restraints 0
_refine_ls_restrained_S_all 1.041
_refine_ls_R_factor_all 0.1634
_refine_ls_R_factor_gt 0.0697
_refine_ls_shift/su_max 0.513
_refine_ls_shift/su_mean 0.022
_refine_ls_structure_factor_coef Fsqd
_refine_ls_weighting_details 'w=1/[\s^2^(Fo^2^)+(0.1193P)^2^+1.1163P] where P=(Fo^2^+2Fc^2^)/3'
_refine_ls_weighting_scheme calc
_refine_ls_wR_factor_gt 0.1920
_refine_ls_wR_factor_ref 0.2342
_reflns_number_gt 4400
_reflns_number_total 8553
_reflns_threshold_expression >2sigma(I)
_cod_data_source_file ic990527g_1.cif
_cod_data_source_block 3
_cod_depositor_comments
;
The following automatic conversions were performed:

'_refine_ls_weighting_scheme' value 'calc
w=1/[\s^2^(Fo^2^)+(0.1193P)^2^+1.1163P] where P=(Fo^2^+2Fc^2^)/3' was
changed to 'calc'. New tag '_refine_ls_weighting_details' was
created. The value of the new tag was set to
'w=1/[\s^2^(Fo^2^)+(0.1193P)^2^+1.1163P] where P=(Fo^2^+2Fc^2^)/3'.

Automatic conversion script
Id: cif_fix_values 3143 2015-03-26 13:38:13Z robertas 
;
_cod_original_cell_volume 1963.2(10)
_cod_database_code 4322318

loop_
_symmetry_equiv_pos_as_xyz
'x, y, z'
'-x, -y, -z'

loop_
_atom_site_label
_atom_site_type_symbol
_atom_site_fract_x
_atom_site_fract_y
_atom_site_fract_z
_atom_site_U_iso_or_equiv
_atom_site_adp_type
_atom_site_occupancy
_atom_site_calc_flag
_atom_site_refinement_flags
_atom_site_disorder_assembly
_atom_site_disorder_group
Mn1 Mn 0.14122(8) 0.27699(6) 0.35068(5) 0.0508(2) Uani 1 d . . .
P1 P 0.29885(13) 0.21815(10) 0.19892(8) 0.0472(3) Uani 1 d . . .
O1 O 0.5640(4) 0.5376(3) 0.2052(3) 0.0774(12) Uani 1 d . . .
O2 O 0.3165(4) 0.4184(3) 0.3957(2) 0.0564(9) Uani 1 d . . .
O3 O -0.0429(4) 0.1330(3) 0.3001(3) 0.0675(10) Uani 1 d . . .
O4 O -0.0055(4) 0.3442(3) 0.2656(3) 0.0668(10) Uani 1 d . . .
O5 O 0.1099(4) 0.3053(3) 0.4804(2) 0.0662(10) Uani 1 d . . .
O6 O 0.2456(4) 0.1716(3) 0.4210(2) 0.0606(9) Uani 1 d . . .
O7 O 0.1946(4) 0.2454(3) 0.2341(2) 0.0559(9) Uani 1 d . . .
N1 N 0.4809(4) 0.5299(3) 0.2494(3) 0.0522(10) Uani 1 d . . .
N2 N 0.3649(4) 0.4744(3) 0.3407(3) 0.0491(9) Uani 1 d . . .
C1 C 0.5296(5) 0.3769(4) 0.3211(3) 0.0480(11) Uani 1 d . . .
C2 C 0.4724(5) 0.2687(4) 0.2813(3) 0.0481(11) Uani 1 d . . .
C3 C 0.5578(6) 0.2046(5) 0.3055(4) 0.0650(14) Uani 1 d . . .
H3 H 0.5231 0.1325 0.2812 0.078 Uiso 1 calc R . .
C4 C 0.6932(7) 0.2466(5) 0.3650(4) 0.0735(17) Uani 1 d . . .
H4 H 0.7483 0.2024 0.3807 0.088 Uiso 1 calc R . .
C5 C 0.7468(6) 0.3515(5) 0.4008(4) 0.0700(16) Uani 1 d . . .
H5 H 0.8386 0.3791 0.4400 0.084 Uiso 1 calc R . .
C6 C 0.6657(6) 0.4164(5) 0.3793(4) 0.0600(13) Uani 1 d . . .
H6 H 0.7027 0.4882 0.4043 0.072 Uiso 1 calc R . .
C7 C 0.4521(5) 0.4542(4) 0.3008(3) 0.0465(11) Uani 1 d . . .
C8 C 0.3516(6) 0.5833(4) 0.3305(4) 0.0572(13) Uani 1 d . . .
C9 C 0.3898(6) 0.5993(4) 0.2423(4) 0.0577(13) Uani 1 d . . .
C10 C 0.4613(7) 0.6559(5) 0.4179(4) 0.0770(18) Uani 1 d . . .
H10A H 0.5512 0.6524 0.4209 0.116 Uiso 1 calc R . .
H10B H 0.4422 0.6333 0.4718 0.116 Uiso 1 calc R . .
H10C H 0.4592 0.7276 0.4158 0.116 Uiso 1 calc R . .
C11 C 0.2084(7) 0.5872(5) 0.3235(5) 0.0802(18) Uani 1 d . . .
H11A H 0.1945 0.5770 0.3815 0.120 Uiso 1 calc R . .
H11B H 0.1401 0.5321 0.2751 0.120 Uiso 1 calc R . .
H11C H 0.1999 0.6550 0.3095 0.120 Uiso 1 calc R . .
C12 C 0.2683(6) 0.5527(5) 0.1528(4) 0.0718(16) Uani 1 d . . .
H12A H 0.2198 0.4815 0.1559 0.108 Uiso 1 calc R . .
H12B H 0.3017 0.5522 0.1015 0.108 Uiso 1 calc R . .
H12C H 0.2066 0.5950 0.1443 0.108 Uiso 1 calc R . .
C13 C 0.4695(7) 0.7124(4) 0.2402(4) 0.0760(17) Uani 1 d . . .
H13A H 0.5460 0.7398 0.2974 0.114 Uiso 1 calc R . .
H13B H 0.4092 0.7558 0.2327 0.114 Uiso 1 calc R . .
H13C H 0.5037 0.7131 0.1893 0.114 Uiso 1 calc R . .
C14 C 0.2987(5) 0.2724(4) 0.0953(3) 0.0491(11) Uani 1 d . . .
C15 C 0.4159(6) 0.3127(5) 0.0752(4) 0.0711(16) Uani 1 d . . .
H15 H 0.5008 0.3121 0.1160 0.085 Uiso 1 calc R . .
C16 C 0.4095(7) 0.3552(6) -0.0071(4) 0.0827(19) Uani 1 d . . .
H16 H 0.4903 0.3843 -0.0199 0.099 Uiso 1 calc R . .
C17 C 0.2868(7) 0.3538(5) -0.0670(4) 0.0797(18) Uani 1 d . . .
H17 H 0.2823 0.3799 -0.1222 0.096 Uiso 1 calc R . .
C18 C 0.1692(7) 0.3143(6) -0.0473(4) 0.093(2) Uani 1 d . . .
H18 H 0.0845 0.3143 -0.0887 0.112 Uiso 1 calc R . .
C19 C 0.1745(6) 0.2736(5) 0.0349(4) 0.0761(18) Uani 1 d . . .
H19 H 0.0938 0.2474 0.0485 0.091 Uiso 1 calc R . .
C20 C 0.2611(6) 0.0777(4) 0.1707(3) 0.0578(13) Uani 1 d . . .
C21 C 0.3040(9) 0.0335(5) 0.1070(5) 0.103(3) Uani 1 d . . .
H21 H 0.3510 0.0768 0.0747 0.124 Uiso 1 calc R . .
C22 C 0.2784(11) -0.0749(6) 0.0899(6) 0.118(3) Uani 1 d . . .
H22 H 0.3129 -0.1042 0.0492 0.142 Uiso 1 calc R . .
C23 C 0.2034(8) -0.1375(5) 0.1327(6) 0.094(2) Uani 1 d . . .
H23 H 0.1797 -0.2108 0.1178 0.112 Uiso 1 calc R . .
C24 C 0.1622(10) -0.0953(6) 0.1967(7) 0.122(3) Uani 1 d . . .
H24 H 0.1138 -0.1393 0.2279 0.146 Uiso 1 calc R . .
C25 C 0.1913(9) 0.0124(5) 0.2161(5) 0.100(2) Uani 1 d . . .
H25 H 0.1630 0.0411 0.2608 0.120 Uiso 1 calc R . .
C26 C -0.1589(7) 0.3693(7) 0.1315(5) 0.088(2) Uani 1 d . . .
C27 C -0.1082(6) 0.2974(5) 0.1968(4) 0.0655(15) Uani 1 d . . .
C28 C -0.1804(7) 0.1908(6) 0.1731(4) 0.0764(17) Uani 1 d . . .
H28 H -0.2577 0.1673 0.1193 0.092 Uiso 1 calc R . .
C29 C -0.1408(6) 0.1169(5) 0.2275(4) 0.0665(15) Uani 1 d . . .
C30 C -0.2372(13) 0.0044(7) 0.1941(6) 0.121(3) Uani 1 d . . .
C31 C 0.0593(7) 0.2787(6) 0.6146(4) 0.0781(18) Uani 1 d . . .
C32 C 0.1154(5) 0.2472(5) 0.5406(3) 0.0575(13) Uani 1 d . . .
C33 C 0.1677(6) 0.1625(5) 0.5490(4) 0.0705(16) Uani 1 d . . .
H33 H 0.1623 0.1255 0.5977 0.085 Uiso 1 calc R . .
C34 C 0.2275(6) 0.1301(4) 0.4893(4) 0.0614(14) Uani 1 d . . .
C35 C 0.2873(10) 0.0392(6) 0.5064(6) 0.101(2) Uani 1 d . . .
F1 F -0.2733(5) 0.3225(4) 0.0601(3) 0.1364(19) Uani 1 d . . .
F2 F -0.0704(5) 0.4140(6) 0.0950(5) 0.194(4) Uani 1 d . . .
F3 F -0.1908(9) 0.4413(6) 0.1704(5) 0.203(4) Uani 1 d . . .
F4 F -0.3182(10) -0.0215(5) 0.1156(4) 0.240(5) Uani 1 d . . .
F5 F -0.1687(8) -0.0604(6) 0.1998(11) 0.296(7) Uani 1 d . . .
F6 F -0.3026(11) -0.0285(6) 0.2436(6) 0.252(6) Uani 1 d . . .
F7 F -0.0759(5) 0.2552(4) 0.5813(3) 0.1220(16) Uani 1 d . . .
F8 F 0.1000(8) 0.3770(5) 0.6439(5) 0.217(4) Uani 1 d . . .
F9 F 0.0803(8) 0.2323(7) 0.6845(4) 0.208(4) Uani 1 d . . .
F10 F 0.2806(10) -0.0170(6) 0.4376(5) 0.213(4) Uani 1 d . . .
F11 F 0.2176(9) -0.0309(5) 0.5445(6) 0.207(3) Uani 1 d . . .
F12 F 0.4023(7) 0.0647(5) 0.5635(7) 0.247(5) Uani 1 d . . .

loop_
_atom_site_aniso_label
_atom_site_aniso_U_11
_atom_site_aniso_U_22
_atom_site_aniso_U_33
_atom_site_aniso_U_23
_atom_site_aniso_U_13
_atom_site_aniso_U_12
Mn1 0.0565(5) 0.0652(5) 0.0470(4) 0.0248(4) 0.0298(4) 0.0269(4)
P1 0.0558(8) 0.0537(7) 0.0409(6) 0.0131(5) 0.0248(6) 0.0198(6)
O1 0.087(3) 0.093(3) 0.085(3) 0.043(2) 0.059(2) 0.037(2)
O2 0.067(2) 0.061(2) 0.0505(19) 0.0193(16) 0.0338(17) 0.0177(18)
O3 0.066(2) 0.077(3) 0.063(2) 0.025(2) 0.027(2) 0.017(2)
O4 0.064(2) 0.075(3) 0.072(3) 0.026(2) 0.026(2) 0.032(2)
O5 0.087(3) 0.083(3) 0.057(2) 0.0316(19) 0.044(2) 0.044(2)
O6 0.066(2) 0.070(2) 0.060(2) 0.0256(18) 0.0294(18) 0.0326(19)
O7 0.063(2) 0.071(2) 0.0481(18) 0.0182(16) 0.0318(16) 0.0262(18)
N1 0.058(2) 0.055(2) 0.053(2) 0.0187(19) 0.028(2) 0.018(2)
N2 0.057(2) 0.051(2) 0.051(2) 0.0180(19) 0.029(2) 0.022(2)
C1 0.050(3) 0.059(3) 0.045(3) 0.019(2) 0.024(2) 0.023(2)
C2 0.058(3) 0.057(3) 0.042(2) 0.022(2) 0.025(2) 0.026(2)
C3 0.076(4) 0.062(3) 0.064(3) 0.014(3) 0.024(3) 0.033(3)
C4 0.082(4) 0.087(5) 0.069(4) 0.026(3) 0.022(3) 0.056(4)
C5 0.063(4) 0.087(5) 0.063(3) 0.023(3) 0.015(3) 0.034(3)
C6 0.060(3) 0.064(3) 0.057(3) 0.016(3) 0.020(3) 0.017(3)
C7 0.052(3) 0.050(3) 0.046(2) 0.013(2) 0.023(2) 0.019(2)
C8 0.074(4) 0.052(3) 0.060(3) 0.016(2) 0.034(3) 0.027(3)
C9 0.072(3) 0.060(3) 0.055(3) 0.023(3) 0.025(3) 0.034(3)
C10 0.116(5) 0.056(3) 0.064(4) 0.010(3) 0.037(4) 0.025(4)
C11 0.099(5) 0.079(4) 0.097(5) 0.028(4) 0.058(4) 0.051(4)
C12 0.080(4) 0.080(4) 0.061(3) 0.019(3) 0.018(3) 0.038(3)
C13 0.100(5) 0.062(4) 0.079(4) 0.034(3) 0.038(4) 0.031(3)
C14 0.058(3) 0.053(3) 0.042(2) 0.014(2) 0.023(2) 0.017(2)
C15 0.061(3) 0.106(5) 0.063(3) 0.039(3) 0.034(3) 0.032(3)
C16 0.077(4) 0.121(6) 0.065(4) 0.036(4) 0.046(3) 0.024(4)
C17 0.090(5) 0.096(5) 0.050(3) 0.030(3) 0.026(3) 0.016(4)
C18 0.078(4) 0.131(6) 0.057(4) 0.042(4) 0.010(3) 0.017(4)
C19 0.057(3) 0.107(5) 0.060(3) 0.035(3) 0.021(3) 0.012(3)
C20 0.070(3) 0.061(3) 0.047(3) 0.010(2) 0.024(3) 0.022(3)
C21 0.171(8) 0.065(4) 0.097(5) 0.009(4) 0.087(6) 0.026(5)
C22 0.189(9) 0.079(5) 0.103(6) -0.003(4) 0.072(6) 0.047(6)
C23 0.110(6) 0.054(4) 0.105(6) 0.006(4) 0.026(5) 0.019(4)
C24 0.177(9) 0.067(5) 0.159(8) 0.034(5) 0.111(8) 0.032(5)
C25 0.159(7) 0.059(4) 0.110(5) 0.020(4) 0.090(6) 0.026(4)
C26 0.064(4) 0.126(6) 0.085(5) 0.042(5) 0.017(4) 0.051(4)
C27 0.060(4) 0.088(4) 0.068(4) 0.031(3) 0.032(3) 0.037(3)
C28 0.074(4) 0.100(5) 0.053(3) 0.022(3) 0.019(3) 0.024(4)
C29 0.070(4) 0.078(4) 0.051(3) 0.014(3) 0.027(3) 0.012(3)
C30 0.200(10) 0.084(6) 0.072(5) 0.031(5) 0.039(6) 0.035(7)
C31 0.084(5) 0.095(5) 0.051(3) 0.015(3) 0.033(3) 0.006(4)
C32 0.054(3) 0.077(4) 0.045(3) 0.021(3) 0.023(2) 0.015(3)
C33 0.080(4) 0.080(4) 0.061(3) 0.037(3) 0.032(3) 0.025(3)
C34 0.060(3) 0.057(3) 0.058(3) 0.016(3) 0.007(3) 0.017(3)
C35 0.137(8) 0.078(5) 0.082(5) 0.033(4) 0.015(5) 0.048(5)
F1 0.113(4) 0.161(5) 0.116(4) 0.070(3) -0.001(3) 0.047(3)
F2 0.095(3) 0.295(8) 0.232(7) 0.220(7) 0.064(4) 0.070(4)
F3 0.320(9) 0.187(6) 0.164(5) 0.059(5) 0.052(6) 0.202(7)
F4 0.341(11) 0.130(5) 0.095(4) 0.028(3) -0.029(5) -0.055(6)
F5 0.149(6) 0.090(5) 0.55(2) -0.082(7) 0.037(9) 0.012(4)
F6 0.329(12) 0.161(6) 0.176(7) 0.014(5) 0.114(8) -0.099(7)
F7 0.095(3) 0.170(5) 0.113(3) -0.006(3) 0.057(3) 0.041(3)
F8 0.275(8) 0.153(5) 0.205(6) -0.085(5) 0.198(6) -0.070(5)
F9 0.283(8) 0.388(11) 0.114(4) 0.149(6) 0.144(5) 0.244(8)
F10 0.416(12) 0.176(6) 0.135(5) 0.051(4) 0.100(6) 0.219(8)
F11 0.303(10) 0.130(5) 0.272(9) 0.123(6) 0.145(8) 0.124(6)
F12 0.153(5) 0.098(4) 0.379(11) -0.011(5) -0.087(7) 0.079(4)

loop_
_atom_type_symbol
_atom_type_description
_atom_type_scat_dispersion_real
_atom_type_scat_dispersion_imag
_atom_type_scat_source
C C 0.0033 0.0016 'International Tables Vol C Tables 4.2.6.8 and 6.1.1.4'
H H 0.0000 0.0000 'International Tables Vol C Tables 4.2.6.8 and 6.1.1.4'
Mn Mn 0.3368 0.7283 'International Tables Vol C Tables 4.2.6.8 and 6.1.1.4'
N N 0.0061 0.0033 'International Tables Vol C Tables 4.2.6.8 and 6.1.1.4'
F F 0.0171 0.0103 'International Tables Vol C Tables 4.2.6.8 and 6.1.1.4'
P P 0.1023 0.0942 'International Tables Vol C Tables 4.2.6.8 and 6.1.1.4'
O O 0.0106 0.0060 'International Tables Vol C Tables 4.2.6.8 and 6.1.1.4'

loop_
_geom_angle_atom_site_label_1
_geom_angle_atom_site_label_2
_geom_angle_atom_site_label_3
_geom_angle
_geom_angle_site_symmetry_1
_geom_angle_site_symmetry_3
_geom_angle_publ_flag
O7 Mn1 O4 87.53(14) . . ?
O7 Mn1 O5 172.72(14) . . ?
O4 Mn1 O5 99.54(14) . . ?
O7 Mn1 O2 88.44(13) . . ?
O4 Mn1 O2 97.46(15) . . ?
O5 Mn1 O2 88.93(14) . . ?
O7 Mn1 O6 91.04(13) . . ?
O4 Mn1 O6 165.13(16) . . ?
O5 Mn1 O6 82.56(13) . . ?
O2 Mn1 O6 97.29(14) . . ?
O7 Mn1 O3 90.70(14) . . ?
O4 Mn1 O3 80.85(15) . . ?
O5 Mn1 O3 92.12(15) . . ?
O2 Mn1 O3 178.14(13) . . ?
O6 Mn1 O3 84.37(15) . . ?
O7 P1 C20 111.7(2) . . ?
O7 P1 C14 110.1(2) . . ?
C20 P1 C14 107.3(2) . . ?
O7 P1 C2 112.8(2) . . ?
C20 P1 C2 107.2(2) . . ?
C14 P1 C2 107.5(2) . . ?
N2 O2 Mn1 124.7(3) . . ?
C29 O3 Mn1 125.6(4) . . ?
C27 O4 Mn1 127.0(4) . . ?
C32 O5 Mn1 126.8(4) . . ?
C34 O6 Mn1 126.6(3) . . ?
P1 O7 Mn1 146.2(2) . . ?
O1 N1 C7 125.7(4) . . ?
O1 N1 C9 122.7(4) . . ?
C7 N1 C9 111.2(4) . . ?
O2 N2 C7 125.7(4) . . ?
O2 N2 C8 122.1(4) . . ?
C7 N2 C8 111.2(4) . . ?
C6 C1 C2 120.4(5) . . ?
C6 C1 C7 116.5(5) . . ?
C2 C1 C7 123.0(4) . . ?
C3 C2 C1 117.2(5) . . ?
C3 C2 P1 122.0(4) . . ?
C1 C2 P1 120.8(3) . . ?
C4 C3 C2 120.9(5) . . ?
C5 C4 C3 120.8(5) . . ?
C4 C5 C6 119.8(6) . . ?
C1 C6 C5 121.0(5) . . ?
N2 C7 N1 108.9(4) . . ?
N2 C7 C1 127.6(4) . . ?
N1 C7 C1 122.4(4) . . ?
N2 C8 C11 111.7(4) . . ?
N2 C8 C9 100.0(4) . . ?
C11 C8 C9 115.5(5) . . ?
N2 C8 C10 104.9(4) . . ?
C11 C8 C10 110.8(5) . . ?
C9 C8 C10 112.9(5) . . ?
N1 C9 C12 105.9(4) . . ?
N1 C9 C13 109.9(4) . . ?
C12 C9 C13 111.2(4) . . ?
N1 C9 C8 100.1(4) . . ?
C12 C9 C8 113.6(5) . . ?
C13 C9 C8 115.0(5) . . ?
C15 C14 C19 119.3(5) . . ?
C15 C14 P1 122.9(4) . . ?
C19 C14 P1 117.8(4) . . ?
C14 C15 C16 120.3(5) . . ?
C17 C16 C15 119.9(5) . . ?
C18 C17 C16 120.2(5) . . ?
C17 C18 C19 120.4(6) . . ?
C14 C19 C18 119.8(5) . . ?
C21 C20 C25 118.4(6) . . ?
C21 C20 P1 122.2(5) . . ?
C25 C20 P1 119.4(4) . . ?
C20 C21 C22 120.7(7) . . ?
C23 C22 C21 119.4(7) . . ?
C24 C23 C22 120.7(7) . . ?
C23 C24 C25 120.0(7) . . ?
C20 C25 C24 120.7(7) . . ?
F3 C26 F2 108.1(9) . . ?
F3 C26 F1 102.8(6) . . ?
F2 C26 F1 104.5(7) . . ?
F3 C26 C27 112.8(6) . . ?
F2 C26 C27 112.5(5) . . ?
F1 C26 C27 115.4(7) . . ?
O4 C27 C28 128.9(5) . . ?
O4 C27 C26 114.0(6) . . ?
C28 C27 C26 117.1(6) . . ?
C27 C28 C29 121.9(6) . . ?
O3 C29 C28 128.2(6) . . ?
O3 C29 C30 117.0(6) . . ?
C28 C29 C30 114.6(6) . . ?
F5 C30 F4 103.1(10) . . ?
F5 C30 F6 99.4(10) . . ?
F4 C30 F6 106.1(12) . . ?
F5 C30 C29 110.5(10) . . ?
F4 C30 C29 120.4(7) . . ?
F6 C30 C29 114.8(8) . . ?
F8 C31 F9 107.5(7) . . ?
F8 C31 F7 103.8(7) . . ?
F9 C31 F7 103.5(6) . . ?
F8 C31 C32 113.9(5) . . ?
F9 C31 C32 116.0(6) . . ?
F7 C31 C32 111.0(5) . . ?
O5 C32 C33 128.6(5) . . ?
O5 C32 C31 113.2(5) . . ?
C33 C32 C31 118.1(5) . . ?
C32 C33 C34 123.4(5) . . ?
O6 C34 C33 127.0(5) . . ?
O6 C34 C35 113.2(6) . . ?
C33 C34 C35 119.7(6) . . ?
F12 C35 F10 110.8(10) . . ?
F12 C35 F11 101.5(8) . . ?
F10 C35 F11 101.0(8) . . ?
F12 C35 C34 113.8(7) . . ?
F10 C35 C34 116.5(6) . . ?
F11 C35 C34 111.5(8) . . ?

loop_
_geom_bond_atom_site_label_1
_geom_bond_atom_site_label_2
_geom_bond_distance
_geom_bond_site_symmetry_2
_geom_bond_publ_flag
Mn1 O7 2.089(3) . ?
Mn1 O4 2.144(4) . ?
Mn1 O5 2.147(3) . ?
Mn1 O2 2.150(4) . ?
Mn1 O6 2.159(3) . ?
Mn1 O3 2.222(4) . ?
P1 O7 1.492(3) . ?
P1 C20 1.789(6) . ?
P1 C14 1.790(4) . ?
P1 C2 1.800(5) . ?
O1 N1 1.261(5) . ?
O2 N2 1.297(4) . ?
O3 C29 1.227(6) . ?
O4 C27 1.236(7) . ?
O5 C32 1.240(6) . ?
O6 C34 1.260(6) . ?
N1 C7 1.348(6) . ?
N1 C9 1.495(6) . ?
N2 C7 1.333(5) . ?
N2 C8 1.504(6) . ?
C1 C6 1.380(7) . ?
C1 C2 1.408(7) . ?
C1 C7 1.474(6) . ?
C2 C3 1.394(7) . ?
C3 C4 1.383(8) . ?
C4 C5 1.356(8) . ?
C5 C6 1.365(7) . ?
C8 C11 1.512(8) . ?
C8 C9 1.544(7) . ?
C8 C10 1.531(8) . ?
C9 C12 1.516(8) . ?
C9 C13 1.520(7) . ?
C14 C15 1.359(7) . ?
C14 C19 1.366(7) . ?
C15 C16 1.409(7) . ?
C16 C17 1.341(8) . ?
C17 C18 1.357(9) . ?
C18 C19 1.397(7) . ?
C20 C21 1.363(8) . ?
C20 C25 1.358(8) . ?
C21 C22 1.380(10) . ?
C22 C23 1.341(11) . ?
C23 C24 1.342(10) . ?
C24 C25 1.368(10) . ?
C26 F3 1.269(9) . ?
C26 F2 1.274(8) . ?
C26 F1 1.322(8) . ?
C26 C27 1.511(8) . ?
C27 C28 1.376(9) . ?
C28 C29 1.397(8) . ?
C29 C30 1.513(11) . ?
C30 F5 1.262(11) . ?
C30 F4 1.206(10) . ?
C30 F6 1.210(11) . ?
C31 F8 1.260(8) . ?
C31 F9 1.263(7) . ?
C31 F7 1.311(7) . ?
C31 C32 1.523(8) . ?
C32 C33 1.380(8) . ?
C33 C34 1.376(8) . ?
C34 C35 1.512(9) . ?
C35 F12 1.207(9) . ?
C35 F10 1.223(9) . ?
C35 F11 1.315(10) . ?
